data_2003955
loop_
_publ_author_name
'Yeomans, B. D.'
'Heath, G. A.'
'Hockless, D. C. R.'

_publ_contact_author
;
Dr. David C. R. Hockless
Research School of Chemistry
Institute of Advanced Studies
Australian National University
ACT 0200
Canberra
Australia
;
_publ_section_title
;(Acetonitrile)-<i>trans</i>-dichloro-<i>mer</i>-tris[(dimethyl)phenylphosphine]osmium(III);
 the Kinetically Controlled Electrogenerated Isomer
;
_journal_issue 9
_journal_name_full 'Acta Crystallographica Section C'
_journal_page_first 1807
_journal_page_last 1809
_journal_paper_doi 10.1107/S0108270195003544
_journal_volume 51
_journal_year 1995
_chemical_formula_moiety 'C26 H36 Cl2 N Os P3'
_chemical_formula_sum 'C26 H36 Cl2 N Os P3'
_chemical_formula_weight 716.60
_space_group_IT_number 2
_symmetry_cell_setting triclinic
_symmetry_space_group_name_Hall '-P 1'
_symmetry_space_group_name_H-M 'P -1'
_cell_angle_alpha 95.72(2)
_cell_angle_beta 105.60(2)
_cell_angle_gamma 89.91(2)
_cell_formula_units_Z 2
_cell_length_a 9.132(2)
_cell_length_b 12.248(2)
_cell_length_c 13.622(3)
_cell_measurement_reflns_used 25
_cell_measurement_temperature 295
_cell_measurement_theta_max 39.7
_cell_measurement_theta_min 32.2
_cell_volume 1459.7(5)
_computing_cell_refinement 'MSC/AFC Diffractometer Control Software'
_computing_data_collection
;MSC/AFC Diffractometer Control Software (Molecular Structure Corporation,
 1988)
;
_computing_data_reduction
;
TEXSAN (Molecular Structure Corporation, 1993)
;
_computing_publication_material TEXSAN
_computing_structure_refinement TEXSAN
_computing_structure_solution 'PATTY DIRDIF (Beurskens et al., 1992)'
_diffrn_ambient_temperature 295
_diffrn_measurement_device 'Rigaku AFC6S'
_diffrn_measurement_method '\w/2\q scans'
_diffrn_radiation_monochromator 'equatorial graphite'
_diffrn_radiation_source 'Rigaku Sealed X-ray tube'
_diffrn_radiation_type MoKalpha
_diffrn_radiation_wavelength 0.7107
_diffrn_reflns_av_R_equivalents 0.0324
_diffrn_reflns_limit_h_max 10
_diffrn_reflns_limit_h_min 0
_diffrn_reflns_limit_k_max 14
_diffrn_reflns_limit_k_min -14
_diffrn_reflns_limit_l_max 15
_diffrn_reflns_limit_l_min -16
_diffrn_reflns_number 5504
_diffrn_reflns_theta_max 25.05
_diffrn_reflns_theta_min 2.00
_diffrn_standards_decay_% 2.55
_diffrn_standards_interval_count 150
_diffrn_standards_number 3
_exptl_absorpt_coefficient_mu 4.728
_exptl_absorpt_correction_T_max 1.000
_exptl_absorpt_correction_T_min 0.746
_exptl_absorpt_correction_type 'azimuthal \y scan (North, Phillips & Mathews, 1968)'
_exptl_absorpt_process_details psi-scan
_exptl_crystal_colour yellow
_exptl_crystal_density_diffrn 1.630
_exptl_crystal_density_meas 0.000
_exptl_crystal_description prism
_exptl_crystal_F_000 708.00
_exptl_crystal_size_max 0.180
_exptl_crystal_size_mid 0.080
_exptl_crystal_size_min 0.080
_refine_diff_density_max 2.26
_refine_diff_density_min -1.87
_refine_ls_extinction_coef 2.9E-7(5)
_refine_ls_extinction_method Zachariasen_type_2_Gaussian_isotropic
_refine_ls_goodness_of_fit_obs 2.590
_refine_ls_hydrogen_treatment noref
_refine_ls_matrix_type full
_refine_ls_number_parameters 299
_refine_ls_number_reflns 4256
_refine_ls_number_restraints 0
_refine_ls_R_factor_all 0.0609
_refine_ls_R_factor_obs 0.0440
_refine_ls_shift/esd_max 0.0070
_refine_ls_structure_factor_coef F
_refine_ls_weighting_details 'w = 4Fo^2^/[\s^2^(Fo^2^)+(0.019Fo^2^)^2^]'
_refine_ls_weighting_scheme calc
_refine_ls_wR_factor_all 0.0622
_refine_ls_wR_factor_obs 0.0610
_reflns_number_observed 4256
_reflns_number_total 5150
_reflns_observed_criterion I>3\s(I)
_cod_data_source_file ta1024.cif
_cod_data_source_block ta1024a
_cod_depositor_comments
;
The following automatic conversions were performed:

'_refine_ls_weighting_scheme' value
'4Fo^2^/[\s^2^(Fo^2^)+(0.019Fo^2^)^2^]' was changed to 'calc'. New
tag '_refine_ls_weighting_details' was created. The value of the new
tag was set to 'w = 4Fo^2^/[\s^2^(Fo^2^)+(0.019Fo^2^)^2^]'.

Automatic conversion script
Id: cif_fix_values 3143 2015-03-26 13:38:13Z robertas 
;
_cod_database_code 2003955

loop_
_symmetry_equiv_pos_as_xyz
'   +x,   +y,   +z'
'   -x,   -y,   -z'

loop_
_atom_site_aniso_label
_atom_site_aniso_U_11
_atom_site_aniso_U_22
_atom_site_aniso_U_33
_atom_site_aniso_U_12
_atom_site_aniso_U_13
_atom_site_aniso_U_23
Os(1) 0.0409(3) 0.0283(2) 0.0318(3) 0.0015(2) 0.0107(2) 0.0037(2)
Cl(1) 0.063(2) 0.059(2) 0.041(2) 0.000(2) 0.0250(10) 0.0070(10)
Cl(2) 0.073(2) 0.067(2) 0.047(2) 0.002(2) 0.028(2) -0.005(2)
P(1) 0.051(2) 0.033(2) 0.044(2) -0.0020(10) 0.0020(10) 0.0090(10)
P(2) 0.044(2) 0.033(2) 0.045(2) 0.0060(10) 0.0160(10) 0.0100(10)
P(3) 0.050(2) 0.037(2) 0.040(2) -0.0060(10) 0.0120(10) 0.0010(10)
N(1) 0.054(6) 0.040(6) 0.057(7) -0.002(5) 0.008(5) 0.010(5)
C(1) 0.057(8) 0.042(8) 0.080(10) 0.008(7) -0.026(7) 0.006(7)
C(2) 0.080(10) 0.070(10) 0.21(2) 0.026(10) 0.000(10) 0.040(10)
C(11) 0.054(8) 0.041(8) 0.120(10) -0.020(6) 0.015(8) 0.018(8)
C(12) 0.120(10) 0.036(8) 0.053(9) -0.015(8) -0.005(9) 0.008(6)
C(13) 0.051(7) 0.033(7) 0.050(8) -0.014(5) 0.001(6) 0.000(6)
C(14) 0.075(9) 0.045(8) 0.039(7) 0.003(7) 0.002(6) 0.004(6)
C(15) 0.120(10) 0.048(9) 0.046(9) -0.020(9) 0.005(9) 0.006(7)
C(16) 0.090(10) 0.029(7) 0.061(10) 0.001(7) -0.004(8) 0.003(7)
C(17) 0.080(10) 0.040(8) 0.080(10) 0.017(7) -0.008(9) 0.004(7)
C(18) 0.067(9) 0.038(7) 0.052(8) 0.003(6) 0.004(7) -0.001(6)
C(21) 0.059(8) 0.058(9) 0.060(9) 0.016(7) 0.012(7) 0.006(7)
C(22) 0.052(7) 0.052(8) 0.051(8) -0.007(6) 0.000(6) 0.019(6)
C(23) 0.053(8) 0.039(7) 0.045(7) 0.002(6) 0.001(6) 0.013(6)
C(24) 0.061(9) 0.053(8) 0.055(9) -0.006(7) -0.004(7) 0.013(7)
C(25) 0.100(10) 0.090(10) 0.035(8) -0.020(9) 0.002(8) 0.015(7)
C(26) 0.090(10) 0.080(10) 0.050(9) -0.030(10) -0.018(9) 0.024(9)
C(27) 0.054(9) 0.056(9) 0.090(10) -0.024(7) -0.018(8) 0.026(9)
C(28) 0.048(7) 0.055(8) 0.062(9) 0.007(6) 0.012(6) 0.014(7)
C(31) 0.067(9) 0.044(8) 0.066(9) 0.014(7) 0.016(7) -0.001(7)
C(32) 0.080(10) 0.067(10) 0.065(10) -0.020(8) 0.022(8) 0.020(8)
C(33) 0.047(7) 0.035(7) 0.044(7) -0.007(5) 0.008(6) 0.001(5)
C(34) 0.052(8) 0.080(10) 0.040(7) 0.011(7) 0.015(6) 0.013(7)
C(35) 0.080(10) 0.090(10) 0.060(10) 0.016(9) 0.025(8) 0.001(9)
C(36) 0.046(8) 0.100(10) 0.055(9) -0.001(8) -0.003(7) 0.010(8)
C(37) 0.045(8) 0.110(10) 0.090(10) 0.013(8) 0.031(8) 0.017(10)
C(38) 0.045(8) 0.090(10) 0.056(9) -0.007(7) 0.017(7) 0.010(8)

loop_
_atom_site_label
_atom_site_fract_x
_atom_site_fract_y
_atom_site_fract_z
_atom_site_U_iso_or_equiv
_atom_site_thermal_displace_type
Os(1) 0.03302(5) 0.24307(4) 0.27837(3) 0.0334(1) Uani
Cl(1) 0.1198(4) 0.2253(3) 0.1227(2) 0.052(1) Uani
Cl(2) -0.0714(4) 0.2659(3) 0.4254(2) 0.061(1) Uani
P(1) 0.1926(4) 0.4014(2) 0.3333(2) 0.044(1) Uani
P(2) 0.2100(3) 0.1251(2) 0.3599(2) 0.0396(1) Uani
P(3) -0.1431(4) 0.1000(3) 0.1992(2) 0.043(1) Uani
N(1) -0.132(1) 0.3469(8) 0.2092(8) 0.052(4) Uani
C(1) -0.222(2) 0.405(1) 0.171(1) 0.067(5) Uani
C(2) -0.337(2) 0.478(1) 0.117(2) 0.129(9) Uani
C(11) 0.380(1) 0.394(1) 0.310(1) 0.071(5) Uani
C(12) 0.237(2) 0.462(1) 0.466(1) 0.078(6) Uani
C(13) 0.115(1) 0.5164(9) 0.2626(9) 0.047(4) Uani
C(14) 0.126(2) 0.522(1) 0.1629(9) 0.055(5) Uani
C(15) 0.064(2) 0.608(1) 0.106(1) 0.075(6) Uani
C(16) -0.008(2) 0.687(1) 0.150(1) 0.065(5) Uani
C(17) -0.019(2) 0.689(1) 0.247(1) 0.073(5) Uani
C(18) 0.036(1) 0.6022(10) 0.3021(10) 0.055(4) Uani
C(21) 0.321(1) 0.052(1) 0.285(1) 0.060(5) Uani
C(22) 0.137(1) 0.013(1) 0.4147(9) 0.053(4) Uani
C(23) 0.357(1) 0.1825(9) 0.4753(9) 0.047(4) Uani
C(24) 0.313(1) 0.213(1) 0.562(1) 0.060(5) Uani
C(25) 0.421(2) 0.257(1) 0.653(1) 0.076(6) Uani
C(26) 0.571(2) 0.266(1) 0.651(1) 0.081(6) Uani
C(27) 0.614(2) 0.235(1) 0.567(1) 0.073(6) Uani
C(28) 0.508(1) 0.193(1) 0.477(1) 0.055(5) Uani
C(31) -0.075(1) -0.017(1) 0.133(1) 0.060(5) Uani
C(32) -0.250(2) 0.034(1) 0.274(1) 0.070(6) Uani
C(33) -0.299(1) 0.1412(9) 0.0933(9) 0.043(4) Uani
C(34) -0.276(1) 0.147(1) -0.0012(9) 0.056(5) Uani
C(35) -0.392(2) 0.178(1) -0.081(1) 0.077(6) Uani
C(36) -0.526(2) 0.209(1) -0.065(1) 0.071(6) Uani
C(37) -0.551(2) 0.208(1) 0.026(1) 0.076(6) Uani
C(38) -0.436(1) 0.173(1) 0.109(1) 0.063(5) Uani
H(2a) -0.3698 0.5259 0.1655 0.1549 Uiso
H(2b) -0.2940 0.5194 0.0760 0.1549 Uiso
H(2c) -0.4210 0.4349 0.0747 0.1549 Uiso
H(11a) 0.4349 0.3362 0.3436 0.0852 Uiso
H(11b) 0.4347 0.4616 0.3351 0.0852 Uiso
H(11c) 0.3692 0.3804 0.2381 0.0852 Uiso
H(12a) 0.3076 0.5213 0.4762 0.0921 Uiso
H(12b) 0.2793 0.4079 0.5104 0.0921 Uiso
H(12c) 0.1461 0.4878 0.4811 0.0921 Uiso
H(14) 0.1773 0.4661 0.1328 0.0665 Uiso
H(15) 0.0715 0.6111 0.0383 0.0902 Uiso
H(16) -0.0527 0.7446 0.1104 0.0779 Uiso
H(17) -0.0653 0.7484 0.2760 0.0870 Uiso
H(18) 0.0213 0.6002 0.3683 0.0657 Uiso
H(21a) 0.3756 -0.0040 0.3224 0.0714 Uiso
H(21b) 0.3905 0.1011 0.2705 0.0714 Uiso
H(21c) 0.2552 0.0188 0.2226 0.0714 Uiso
H(22a) 0.2167 -0.0347 0.4402 0.0640 Uiso
H(22b) 0.0970 0.0429 0.4691 0.0640 Uiso
H(22c) 0.0583 -0.0264 0.3633 0.0640 Uiso
H(24) 0.2095 0.2059 0.5614 0.0716 Uiso
H(25) 0.3919 0.2785 0.7135 0.0906 Uiso
H(26) 0.6447 0.2958 0.7106 0.0973 Uiso
H(27) 0.7179 0.2411 0.5681 0.0874 Uiso
H(28) 0.5392 0.1714 0.4166 0.0658 Uiso
H(31a) -0.0414 0.0060 0.0783 0.0720 Uiso
H(31b) -0.1552 -0.0704 0.1072 0.0720 Uiso
H(31c) 0.0071 -0.0484 0.1798 0.0720 Uiso
H(32a) -0.3149 0.0857 0.2961 0.0836 Uiso
H(32b) -0.3094 -0.0258 0.2324 0.0836 Uiso
H(32c) -0.1812 0.0078 0.3317 0.0836 Uiso
H(34) -0.1797 0.1294 -0.0118 0.0677 Uiso
H(35) -0.3766 0.1764 -0.1474 0.0926 Uiso
H(36) -0.6031 0.2333 -0.1200 0.0849 Uiso
H(37) -0.6464 0.2293 0.0362 0.0913 Uiso
H(38) -0.4530 0.1719 0.1749 0.0754 Uiso

loop_
_atom_type_symbol
_atom_type_scat_source
_atom_type_scat_dispersion_real
_atom_type_scat_dispersion_imag
C 'International Tables' 0.003 0.002
H 'International Tables' 0.000 0.000
Cl 'International Tables' 0.148 0.159
N 'International Tables' 0.006 0.003
Os 'International Tables' -1.216 7.603
P 'International Tables' 0.102 0.094

loop_
_geom_angle_atom_site_label_1
_geom_angle_atom_site_label_2
_geom_angle_atom_site_label_3
_geom_angle
_geom_angle_publ_flag
Cl(1) Os(1) Cl(2) 175.60(10) yes
Cl(1) Os(1) P(1) 87.50(10) yes
Cl(1) Os(1) P(2) 93.70(10) yes
Cl(1) Os(1) P(3) 86.90(10) yes
Cl(1) Os(1) N(1) 88.6(3) yes
Cl(2) Os(1) P(1) 93.50(10) yes
Cl(2) Os(1) P(2) 90.50(10) yes
Cl(2) Os(1) P(3) 91.40(10) yes
Cl(2) Os(1) N(1) 87.2(3) yes
P(1) Os(1) P(2) 95.10(10) yes
P(1) Os(1) P(3) 170.50(10) yes
P(1) Os(1) N(1) 86.2(3) yes
P(2) Os(1) P(3) 92.90(10) yes
P(2) Os(1) N(1) 177.4(3) yes
P(3) Os(1) N(1) 86.0(3) yes
Os(1) P(1) C(11) 116.7(4) ?
Os(1) P(1) C(12) 120.5(5) ?
Os(1) P(1) C(13) 111.6(4) ?
C(11) P(1) C(12) 102.4(7) ?
C(11) P(1) C(13) 100.5(6) ?
C(12) P(1) C(13) 102.5(6) ?
Os(1) P(2) C(21) 117.2(4) ?
Os(1) P(2) C(22) 116.2(4) ?
Os(1) P(2) C(23) 117.6(4) ?
C(21) P(2) C(22) 101.7(6) ?
C(21) P(2) C(23) 102.5(6) ?
C(22) P(2) C(23) 98.8(5) ?
Os(1) P(3) C(31) 117.5(5) ?
Os(1) P(3) C(32) 119.9(5) ?
Os(1) P(3) C(33) 113.5(4) ?
C(31) P(3) C(32) 102.1(7) ?
C(31) P(3) C(33) 99.9(6) ?
C(32) P(3) C(33) 100.9(6) ?
Os(1) N(1) C(1) 179.0(10) yes
N(1) C(1) C(2) 176.0(10) yes
P(1) C(13) C(14) 120.7(10) ?
P(1) C(13) C(18) 123.2(10) ?
C(14) C(13) C(18) 116.0(10) ?
C(13) C(14) C(15) 121.0(10) ?
C(14) C(15) C(16) 118.0(10) ?
C(15) C(16) C(17) 123.0(10) ?
C(16) C(17) C(18) 119.0(10) ?
C(13) C(18) C(17) 121.0(10) ?
P(2) C(23) C(24) 117.9(10) ?
P(2) C(23) C(28) 122.0(10) ?
C(24) C(23) C(28) 119.0(10) ?
C(23) C(24) C(25) 120.0(10) ?
C(24) C(25) C(26) 117.0(10) ?
C(25) C(26) C(27) 121.0(10) ?
C(26) C(27) C(28) 120.0(10) ?
C(23) C(28) C(27) 119.0(10) ?
P(3) C(33) C(34) 119.7(9) ?
P(3) C(33) C(38) 121.0(10) ?
C(34) C(33) C(38) 119.0(10) ?
C(33) C(34) C(35) 120.0(10) ?
C(34) C(35) C(36) 120.0(10) ?
C(35) C(36) C(37) 120.0(10) ?
C(36) C(37) C(38) 120.0(10) ?
C(33) C(38) C(37) 119.0(10) ?

loop_
_geom_bond_atom_site_label_1
_geom_bond_atom_site_label_2
_geom_bond_distance
_geom_bond_publ_flag
Os(1) Cl(1) 2.447(3) yes
Os(1) Cl(2) 2.432(3) yes
Os(1) P(1) 2.362(3) yes
Os(1) P(2) 2.298(3) yes
Os(1) P(3) 2.350(3) yes
Os(1) N(1) 2.060(10) yes
P(1) C(11) 1.830(10) ?
P(1) C(12) 1.820(10) ?
P(1) C(13) 1.820(10) ?
P(2) C(21) 1.800(10) ?
P(2) C(22) 1.830(10) ?
P(2) C(23) 1.850(10) ?
P(3) C(31) 1.810(10) ?
P(3) C(32) 1.830(10) ?
P(3) C(33) 1.850(10) ?
N(1) C(1) 1.140(10) yes
C(1) C(2) 1.46(2) yes
C(13) C(14) 1.40(2) ?
C(13) C(18) 1.42(2) ?
C(14) C(15) 1.40(2) ?
C(15) C(16) 1.34(2) ?
C(16) C(17) 1.35(2) ?
C(17) C(18) 1.38(2) ?
C(23) C(24) 1.37(2) ?
C(23) C(28) 1.37(2) ?
C(24) C(25) 1.41(2) ?
C(25) C(26) 1.38(2) ?
C(26) C(27) 1.33(2) ?
C(27) C(28) 1.40(2) ?
C(33) C(34) 1.37(2) ?
C(33) C(38) 1.37(2) ?
C(34) C(35) 1.38(2) ?
C(35) C(36) 1.35(2) ?
C(36) C(37) 1.33(2) ?
C(37) C(38) 1.42(2) ?
